data_7058291
loop_
_publ_author_name
'Kandel, Shambhu'
'Sathish, Veerasamy'
'Mathivathanan, Logesh'
'Morozov, Alexander N.'
'Mebel, Alexander M.'
'Raptis, Raphael G.'

_publ_section_title
;
 Aggregation induced emission enhancement (AIEE) of tripodal pyrazole
 derivatives for sensing of nitroaromatics and vapor phase detection of
 picric acid
;
_journal_issue 19
_journal_name_full 'New Journal of Chemistry'
_journal_page_first 7251
_journal_paper_doi 10.1039/C9NJ00166B
_journal_volume 43
_journal_year 2019
_chemical_formula_moiety 'C42 H39 Cl3 N6, 3(C6 H3 N3 O7)'
_chemical_formula_sum 'C60 H48 Cl3 N15 O21'
_chemical_formula_weight 1421.48
_space_group_crystal_system monoclinic
_space_group_IT_number 11
_space_group_name_Hall '-P 2yb'
_space_group_name_H-M_alt 'P 1 21/m 1'
_symmetry_space_group_name_Hall '-P 2yb'
_symmetry_space_group_name_H-M 'P 1 21/m 1'
_atom_sites_solution_hydrogens geom
_atom_sites_solution_primary dual
_atom_sites_solution_secondary difmap
_audit_creation_date 2018-12-06
_audit_creation_method
;
Olex2 1.2
(compiled 2018.05.29 svn.r3508 for OlexSys, GUI svn.r5506)
;
_audit_update_record
;
2019-01-09 deposited with the CCDC.    2019-04-10 downloaded from the CCDC.
;
_cell_angle_alpha 90
_cell_angle_beta 110.6820(10)
_cell_angle_gamma 90
_cell_formula_units_Z 2
_cell_length_a 13.3120(6)
_cell_length_b 20.1594(9)
_cell_length_c 14.3878(6)
_cell_measurement_reflns_used 9636
_cell_measurement_temperature 298(2)
_cell_measurement_theta_max 23.172
_cell_measurement_theta_min 2.888
_cell_volume 3612.3(3)
_computing_cell_refinement 'Bruker SAINT'
_computing_data_collection 'Bruker APEX3'
_computing_data_reduction 'Bruker SAINT'
_computing_molecular_graphics 'Olex2 (Dolomanov et al., 2009)'
_computing_publication_material 'Olex2 (Dolomanov et al., 2009)'
_computing_structure_refinement 'ShelXL (Sheldrick, 2015)'
_computing_structure_solution 'SHELXT 2018/2 (Sheldrick, 2018)'
_diffrn_ambient_temperature 298(2)
_diffrn_measured_fraction_theta_full 0.997
_diffrn_measured_fraction_theta_max 0.997
_diffrn_measurement_device_type 'Bruker APEX-II CCD'
_diffrn_measurement_method \w-scan
_diffrn_radiation_type MoK\a
_diffrn_radiation_wavelength 0.71073
_diffrn_reflns_av_R_equivalents 0.0381
_diffrn_reflns_av_unetI/netI 0.0250
_diffrn_reflns_Laue_measured_fraction_full 0.997
_diffrn_reflns_Laue_measured_fraction_max 0.997
_diffrn_reflns_limit_h_max 15
_diffrn_reflns_limit_h_min -15
_diffrn_reflns_limit_k_max 24
_diffrn_reflns_limit_k_min -23
_diffrn_reflns_limit_l_max 17
_diffrn_reflns_limit_l_min -17
_diffrn_reflns_number 61374
_diffrn_reflns_point_group_measured_fraction_full 0.997
_diffrn_reflns_point_group_measured_fraction_max 0.997
_diffrn_reflns_theta_full 25.061
_diffrn_reflns_theta_max 25.061
_diffrn_reflns_theta_min 2.888
_exptl_absorpt_coefficient_mu 0.207
_exptl_absorpt_correction_T_max 0.7452
_exptl_absorpt_correction_T_min 0.6985
_exptl_absorpt_correction_type multi-scan
_exptl_absorpt_process_details
;
 SADABS 2016/2: Krause, L., Herbst-Irmer, R., Sheldrick G.M. & Stalke D.,
 J. Appl. Cryst. 48 (2015) 3-10
;
_exptl_crystal_colour 'clear yellowish yellow'
_exptl_crystal_colour_lustre clear
_exptl_crystal_colour_modifier yellowish
_exptl_crystal_colour_primary yellow
_exptl_crystal_density_diffrn 1.307
_exptl_crystal_description block
_exptl_crystal_F_000 1464
_exptl_crystal_recrystallization_method 'Re-crystallisation from solvent: Acetone'
_exptl_crystal_size_max 0.25
_exptl_crystal_size_mid 0.21
_exptl_crystal_size_min 0.18
_refine_diff_density_max 1.020
_refine_diff_density_min -0.431
_refine_diff_density_rms 0.059
_refine_ls_extinction_method none
_refine_ls_goodness_of_fit_ref 1.038
_refine_ls_hydrogen_treatment constr
_refine_ls_matrix_type full
_refine_ls_number_parameters 498
_refine_ls_number_reflns 6588
_refine_ls_number_restraints 0
_refine_ls_restrained_S_all 1.038
_refine_ls_R_factor_all 0.1119
_refine_ls_R_factor_gt 0.0800
_refine_ls_shift/su_max 0.000
_refine_ls_shift/su_mean 0.000
_refine_ls_structure_factor_coef Fsqd
_refine_ls_weighting_details 'w=1/[\s^2^(Fo^2^)+(0.1283P)^2^+3.6682P] where P=(Fo^2^+2Fc^2^)/3'
_refine_ls_weighting_scheme calc
_refine_ls_wR_factor_gt 0.2277
_refine_ls_wR_factor_ref 0.2541
_reflns_Friedel_coverage 0.000
_reflns_number_gt 4429
_reflns_number_total 6588
_reflns_threshold_expression 'I > 2\s(I)'
_cod_data_source_file c9nj00166b2.cif
_cod_data_source_block sk235_0m_sq
_cod_depositor_comments
;
The following automatic conversions were performed:

'_atom_sites_solution_secondary' value 'diffmap' was changed to
'difmap'.

Automatic conversion script
Id: cif_fix_values 4973 2017-02-22 13:04:09Z antanas 

 Adding full bibliography for 7058287--7058293.cif.
;
_cod_database_code 7058291
_shelx_shelxl_version_number 2018/3
_shelx_space_group_comment
;
The symmetry employed for this shelxl refinement is uniquely defined
by the following loop, which should always be used as a source of
symmetry information in preference to the above space-group names.
They are only intended as comments.
;
_olex2_refinement_description
;
1. Others
 Fixed Sof: H01A(0.5) H5A(0.5) H6A(0.25) H6B(0.5) H6C(0.5) H14A(0.5)
 Fixed U12: Cl1(0) N1(0) N2(0) C1(0) C01B(0) C4(0) C5(0) C6(0) C9(0) C10(0)
 C11(0) C12(0) C13(0) C14(0) C15(0) C16(0) C17(0) O8(0) O9(0) O10(0) O11(0)
 O12(0) O13(0) O14(0) N8(0) N9(0) N10(0) C33(0) C34(0) C35(0) C36(0) C37(0)
 C38(0)
 Fixed U23: Cl1(0) N1(0) N2(0) C1(0) C01B(0) C4(0) C5(0) C6(0) C9(0) C10(0)
 C11(0) C12(0) C13(0) C14(0) C15(0) C16(0) C17(0) O8(0) O9(0) O10(0) O11(0)
 O12(0) O13(0) O14(0) N8(0) N9(0) N10(0) C33(0) C34(0) C35(0) C36(0) C37(0)
 C38(0)
 Fixed Uiso: H00A(0.064) H00B(0.064) H01A(0.073) H5A(0.064) H6A(0.108)
 H6B(0.108) H6C(0.108) H7A(0.078) H7B(0.078) H8A(0.146) H8B(0.146) H8C(0.146)
 H9(0.075) H11(0.06) H13(0.146) H14(0.197) H15(0.111) H17(0.073) H18(0.059)
 H20(0.074) H22(0.082) H23(0.104) H24(0.102) H26(0.071) H7(0.116) H27(0.077)
 H29(0.078) H14A(0.309) H36(0.092) H38(0.069)
 Fixed X: H00A(0.790422) H00B(0.821602) H01A(0.597221) H5A(0.933704)
 H6A(0.844278) H6B(0.762609) H6C(0.762608) H7A(0.701098) H7B(0.765928)
 H8A(0.586672) H8B(0.613304) H8C(0.54843) H9(0.726932) H11(0.86466)
 H13(1.031003) H14(1.196887) H15(1.215354) H17(0.898203) H18(0.979054)
 H20(1.166711) H22(1.315896) H23(1.459411) H24(1.432947) H26(1.116685)
 H7(0.960323) H27(0.724363) H29(1.040664) H14A(0.277875) H36(0.552878)
 H38(0.250264)
 Fixed Y: Cl1(0.25) N1(0.25) N2(0.25) H00A(0.410133) H00B(0.371873) C1(0.25)
 C01B(0.25) H01A(0.211053) C4(0.25) C5(0.25) H5A(0.288932) C6(0.25) H6A(0.25)
 H6B(0.288882) H6C(0.211118) H7A(0.369247) H7B(0.407853) H8A(0.443064)
 H8B(0.409413) H8C(0.370342) C9(0.25) H9(0.25) C10(0.25) C11(0.25) H11(0.25)
 C12(0.25) C13(0.25) H13(0.25) C14(0.25) H14(0.25) C15(0.25) H15(0.25)
 C16(0.25) C17(0.25) H17(0.25) H18(0.377299) H20(0.440391) H22(0.423126)
 H23(0.432042) H24(0.431265) H26(0.409636) H7(0.421101) H27(0.406211)
 H29(0.437933) O8(0.25) O9(0.25) O10(0.25) O11(0.25) O12(0.25) O13(0.25)
 O14(0.25) H14A(0.21165) N8(0.25) N9(0.25) N10(0.25) C33(0.25) C34(0.25)
 C35(0.25) C36(0.25) H36(0.25) C37(0.25) C38(0.25) H38(0.25)
 Fixed Z: H00A(0.310613) H00B(0.411825) H01A(0.01944) H5A(0.47652)
 H6A(0.580495) H6B(0.491306) H6C(0.491306) H7A(0.068431) H7B(0.165776)
 H8A(0.107838) H8B(0.212025) H8C(0.115185) H9(-0.231044) H11(0.060223)
 H13(0.046806) H14(0.034497) H15(-0.120686) H17(-0.245982) H18(0.244387)
 H20(0.510712) H22(0.463943) H23(0.409434) H24(0.244818) H26(0.1825)
 H7(0.575406) H27(0.777957) H29(0.898802) H14A(0.545108) H36(0.412741)
 H38(0.217152)
;
_olex2_submission_special_instructions 'No special instructions were received'

loop_
_space_group_symop_operation_xyz
'x, y, z'
'-x, y+1/2, -z'
'-x, -y, -z'
'x, -y-1/2, z'

loop_
_atom_site_label
_atom_site_type_symbol
_atom_site_fract_x
_atom_site_fract_y
_atom_site_fract_z
_atom_site_U_iso_or_equiv
_atom_site_adp_type
_atom_site_occupancy
_atom_site_site_symmetry_order
_atom_site_calc_flag
_atom_site_refinement_flags_posn
_atom_site_refinement_flags_adp
_atom_site_refinement_flags_occupancy
_atom_site_disorder_assembly
_atom_site_disorder_group
Cl00 Cl 1.25382(15) 0.41870(10) 0.07398(12) 0.1263(6) Uani 1 1 d . . . . .
Cl1 Cl 1.07367(18) 0.250000 -0.30853(15) 0.1659(15) Uani 1 2 d S T P . .
N1 N 0.7098(3) 0.250000 -0.0295(3) 0.0513(10) Uani 1 2 d S T P . .
N2 N 0.6588(4) 0.250000 -0.1284(3) 0.0689(14) Uani 1 2 d S T P . .
N3 N 0.9485(2) 0.39087(14) 0.3711(2) 0.0498(7) Uani 1 1 d . . . . .
N4 N 1.0113(3) 0.41273(16) 0.4611(2) 0.0582(8) Uani 1 1 d . . . . .
C00I C 0.8348(3) 0.37475(18) 0.3498(3) 0.0529(9) Uani 1 1 d . . . . .
H00A H 0.790422 0.410133 0.310613 0.064 Uiso 1 1 calc R . . . .
H00B H 0.821602 0.371873 0.411825 0.064 Uiso 1 1 calc R . . . .
C1 C 0.8327(3) 0.250000 0.3458(3) 0.0413(10) Uani 1 2 d S T P . .
C01B C 0.6430(4) 0.250000 0.0340(3) 0.0607(14) Uani 1 2 d S T P . .
H01A H 0.597221 0.211053 0.019440 0.073 Uiso 0.5 1 calc R . . . .
C2 C 0.8033(2) 0.30970(16) 0.2939(2) 0.0424(7) Uani 1 1 d . . . . .
C3 C 0.7428(2) 0.31050(18) 0.1919(2) 0.0451(8) Uani 1 1 d . . . . .
C4 C 0.7129(3) 0.250000 0.1427(3) 0.0456(11) Uani 1 2 d S T P . .
C5 C 0.8883(4) 0.250000 0.4568(3) 0.0533(12) Uani 1 2 d S T P . .
H5A H 0.933704 0.288932 0.476520 0.064 Uiso 0.5 1 calc R . . . .
C6 C 0.8069(5) 0.250000 0.5099(4) 0.0722(17) Uani 1 2 d S T P . .
H6A H 0.844278 0.250000 0.580495 0.108 Uiso 0.5 1 calc RS T P A -1
H6B H 0.762609 0.288882 0.491306 0.108 Uiso 0.5 1 calc R . . A -1
H6C H 0.762608 0.211118 0.491306 0.108 Uiso 0.5 1 calc R . . A -1
C7 C 0.7095(3) 0.3754(2) 0.1377(3) 0.0650(11) Uani 1 1 d . . . . .
H7A H 0.701098 0.369247 0.068431 0.078 Uiso 1 1 calc R . . . .
H7B H 0.765928 0.407853 0.165776 0.078 Uiso 1 1 calc R . . . .
C8 C 0.6048(4) 0.4020(3) 0.1437(4) 0.0976(17) Uani 1 1 d . . . . .
H8A H 0.586672 0.443064 0.107838 0.146 Uiso 1 1 calc GR . . . .
H8B H 0.613304 0.409413 0.212025 0.146 Uiso 1 1 calc GR . . . .
H8C H 0.548430 0.370342 0.115185 0.146 Uiso 1 1 calc GR . . . .
C9 C 0.7378(4) 0.250000 -0.1635(4) 0.0625(15) Uani 1 2 d S T P . .
H9 H 0.726932 0.250000 -0.231044 0.075 Uiso 1 2 calc RS T P . .
C10 C 0.8392(4) 0.250000 -0.0894(3) 0.0486(11) Uani 1 2 d S T P . .
C11 C 0.8151(4) 0.250000 -0.0043(3) 0.0498(12) Uani 1 2 d S T P . .
H11 H 0.864660 0.250000 0.060223 0.060 Uiso 1 2 calc RS T P . .
C12 C 0.9450(4) 0.250000 -0.0984(4) 0.0520(12) Uani 1 2 d S T P . .
C13 C 1.0367(5) 0.250000 -0.0158(5) 0.122(4) Uani 1 2 d S T P . .
H13 H 1.031003 0.250000 0.046806 0.146 Uiso 1 2 calc RS T P . .
C14 C 1.1362(6) 0.250000 -0.0230(6) 0.164(6) Uani 1 2 d S T P . .
H14 H 1.196887 0.250000 0.034497 0.197 Uiso 1 2 calc RS T P . .
C15 C 1.1479(5) 0.250000 -0.1151(5) 0.093(2) Uani 1 2 d S T P . .
H15 H 1.215354 0.250000 -0.120686 0.111 Uiso 1 2 calc RS T P . .
C16 C 1.0596(5) 0.250000 -0.1941(4) 0.0645(15) Uani 1 2 d S T P . .
C17 C 0.9583(5) 0.250000 -0.1880(4) 0.0611(14) Uani 1 2 d S T P . .
H17 H 0.898203 0.250000 -0.245982 0.073 Uiso 1 2 calc RS T P . .
C18 C 1.0050(3) 0.38989(17) 0.3109(3) 0.0493(8) Uani 1 1 d . . . . .
H18 H 0.979054 0.377299 0.244387 0.059 Uiso 1 1 calc R . . . .
C19 C 1.1088(3) 0.41076(17) 0.3638(3) 0.0504(8) Uani 1 1 d . . . . .
C20 C 1.1082(3) 0.4248(2) 0.4579(3) 0.0614(10) Uani 1 1 d . . . . .
H20 H 1.166711 0.440391 0.510712 0.074 Uiso 1 1 calc R . . . .
C21 C 1.2006(3) 0.41589(17) 0.3288(3) 0.0519(9) Uani 1 1 d . . . . .
C22 C 1.3039(3) 0.4224(2) 0.3962(4) 0.0679(11) Uani 1 1 d . . . . .
H22 H 1.315896 0.423126 0.463943 0.082 Uiso 1 1 calc R . . . .
C23 C 1.3902(4) 0.4278(2) 0.3633(5) 0.0864(15) Uani 1 1 d . . . . .
H23 H 1.459411 0.432042 0.409434 0.104 Uiso 1 1 calc R . . . .
C24 C 1.3750(4) 0.4269(2) 0.2662(5) 0.0854(14) Uani 1 1 d . . . . .
H24 H 1.432947 0.431265 0.244818 0.102 Uiso 1 1 calc R . . . .
C25 C 1.2726(4) 0.4195(2) 0.1984(4) 0.0750(13) Uani 1 1 d . . . . .
C26 C 1.1855(3) 0.41426(19) 0.2292(3) 0.0590(9) Uani 1 1 d . . . . .
H26 H 1.116685 0.409636 0.182500 0.071 Uiso 1 1 calc R . . . .
O1 O 0.7878(4) 0.4146(2) 0.9562(3) 0.1304(17) Uani 1 1 d . . . . .
O2 O 0.9591(4) 0.4235(2) 1.0232(3) 0.1255(16) Uani 1 1 d . . . . .
O3 O 1.1644(3) 0.4565(3) 0.8184(3) 0.146(2) Uani 1 1 d . . . . .
O4 O 1.1013(3) 0.4554(2) 0.6648(2) 0.0953(11) Uani 1 1 d . . . . .
O5 O 0.6170(4) 0.3921(4) 0.6102(4) 0.186(3) Uani 1 1 d . . . . .
O6 O 0.6907(3) 0.4182(3) 0.5130(3) 0.1271(17) Uani 1 1 d . . . . .
O7 O 0.8982(2) 0.41748(17) 0.5732(2) 0.0774(9) Uani 1 1 d . . . . .
H7 H 0.960323 0.421101 0.575406 0.116 Uiso 1 1 calc GR . . . .
N5 N 0.8758(5) 0.4198(2) 0.9514(4) 0.0949(14) Uani 1 1 d . . . . .
N6 N 1.0903(3) 0.44710(19) 0.7437(3) 0.0724(10) Uani 1 1 d . . . . .
N7 N 0.6959(3) 0.4065(2) 0.5935(3) 0.0779(10) Uani 1 1 d . . . . .
C27 C 0.7902(4) 0.41220(18) 0.7701(3) 0.0645(11) Uani 1 1 d . . . . .
H27 H 0.724363 0.406211 0.777957 0.077 Uiso 1 1 calc R . . . .
C28 C 0.8817(4) 0.42054(19) 0.8513(3) 0.0661(11) Uani 1 1 d . . . . .
C29 C 0.9797(4) 0.43124(19) 0.8428(3) 0.0647(11) Uani 1 1 d . . . . .
H29 H 1.040664 0.437933 0.898802 0.078 Uiso 1 1 calc R . . . .
C30 C 0.9856(3) 0.43182(18) 0.7485(3) 0.0549(9) Uani 1 1 d . . . . .
C31 C 0.8959(3) 0.42096(17) 0.6600(3) 0.0559(9) Uani 1 1 d . . . . .
C32 C 0.7964(3) 0.41275(18) 0.6769(3) 0.0587(10) Uani 1 1 d . . . . .
O8 O 0.4838(6) 0.250000 0.6446(5) 0.179(4) Uani 1 2 d S T P . .
O9 O 0.6130(6) 0.250000 0.5867(5) 0.157(3) Uani 1 2 d S T P . .
O10 O 0.5432(6) 0.250000 0.2506(7) 0.224(5) Uani 1 2 d S T P . .
O11 O 0.3903(6) 0.250000 0.1429(6) 0.178(4) Uani 1 2 d S T P . .
O12 O 0.1079(5) 0.250000 0.4003(5) 0.1127(19) Uani 1 2 d S T P . .
O13 O 0.0877(4) 0.250000 0.2471(5) 0.0980(16) Uani 1 2 d S T P . .
O14 O 0.2869(7) 0.250000 0.5307(6) 0.206(5) Uani 1 2 d S T P . .
H14A H 0.277875 0.211650 0.545108 0.309 Uiso 0.5 1 calc R . . . .
N8 N 0.5169(6) 0.250000 0.5762(6) 0.117(2) Uani 1 2 d S T P . .
N9 N 0.4478(6) 0.250000 0.2250(7) 0.109(2) Uani 1 2 d S T P . .
N10 N 0.1427(5) 0.250000 0.3338(5) 0.0716(14) Uani 1 2 d S T P . .
C33 C 0.2599(4) 0.250000 0.3592(4) 0.0568(13) Uani 1 2 d S T P . .
C34 C 0.3312(6) 0.250000 0.4594(5) 0.0789(18) Uani 1 2 d S T P . .
C35 C 0.4402(5) 0.250000 0.4742(5) 0.0789(18) Uani 1 2 d S T P . .
C36 C 0.4793(5) 0.250000 0.3999(5) 0.0764(17) Uani 1 2 d S T P . .
H36 H 0.552878 0.250000 0.412741 0.092 Uiso 1 2 calc RS T P . .
C37 C 0.4069(5) 0.250000 0.3047(5) 0.0683(15) Uani 1 2 d S T P . .
C38 C 0.2973(4) 0.250000 0.2827(4) 0.0577(13) Uani 1 2 d S T P . .
H38 H 0.250264 0.250000 0.217152 0.069 Uiso 1 2 calc RS T P . .

loop_
_atom_site_aniso_label
_atom_site_aniso_U_11
_atom_site_aniso_U_22
_atom_site_aniso_U_33
_atom_site_aniso_U_23
_atom_site_aniso_U_13
_atom_site_aniso_U_12
Cl00 0.1329(13) 0.1780(17) 0.1017(11) 0.0093(10) 0.0833(10) 0.0089(12)
Cl1 0.0824(13) 0.367(5) 0.0645(12) 0.000 0.0458(11) 0.000
N1 0.046(2) 0.076(3) 0.032(2) 0.000 0.0140(18) 0.000
N2 0.056(3) 0.115(4) 0.032(2) 0.000 0.011(2) 0.000
N3 0.0562(17) 0.0542(17) 0.0453(16) -0.0051(13) 0.0258(14) -0.0073(14)
N4 0.0633(19) 0.067(2) 0.0492(17) -0.0045(15) 0.0263(15) -0.0132(16)
C00I 0.052(2) 0.060(2) 0.056(2) -0.0038(17) 0.0295(17) 0.0011(17)
C1 0.037(2) 0.057(3) 0.037(2) 0.000 0.022(2) 0.000
C01B 0.046(3) 0.100(4) 0.038(3) 0.000 0.017(2) 0.000
C2 0.0413(17) 0.0522(19) 0.0422(18) -0.0014(15) 0.0254(14) 0.0001(15)
C3 0.0393(17) 0.063(2) 0.0417(18) 0.0062(16) 0.0252(15) 0.0048(15)
C4 0.034(2) 0.072(3) 0.035(2) 0.000 0.018(2) 0.000
C5 0.062(3) 0.066(3) 0.036(2) 0.000 0.021(2) 0.000
C6 0.088(4) 0.091(4) 0.055(3) 0.000 0.047(3) 0.000
C7 0.075(3) 0.075(3) 0.051(2) 0.0146(19) 0.030(2) 0.016(2)
C8 0.097(4) 0.113(4) 0.084(3) 0.014(3) 0.033(3) 0.052(3)
C9 0.059(3) 0.099(4) 0.027(2) 0.000 0.012(2) 0.000
C10 0.055(3) 0.056(3) 0.036(2) 0.000 0.016(2) 0.000
C11 0.051(3) 0.065(3) 0.030(2) 0.000 0.010(2) 0.000
C12 0.057(3) 0.058(3) 0.042(3) 0.000 0.017(2) 0.000
C13 0.060(4) 0.265(12) 0.039(3) 0.000 0.016(3) 0.000
C14 0.053(4) 0.377(18) 0.052(4) 0.000 0.006(3) 0.000
C15 0.054(4) 0.153(7) 0.075(4) 0.000 0.027(4) 0.000
C16 0.060(3) 0.089(4) 0.051(3) 0.000 0.027(3) 0.000
C17 0.061(3) 0.086(4) 0.037(3) 0.000 0.018(2) 0.000
C18 0.057(2) 0.050(2) 0.0485(19) -0.0057(16) 0.0280(17) -0.0008(16)
C19 0.058(2) 0.0453(19) 0.056(2) 0.0040(16) 0.0292(18) -0.0017(16)
C20 0.066(2) 0.071(3) 0.046(2) -0.0033(18) 0.0180(18) -0.016(2)
C21 0.057(2) 0.0405(19) 0.065(2) 0.0018(16) 0.0293(19) -0.0004(16)
C22 0.057(2) 0.069(3) 0.079(3) -0.002(2) 0.024(2) -0.0072(19)
C23 0.053(3) 0.080(3) 0.126(5) -0.004(3) 0.032(3) -0.006(2)
C24 0.067(3) 0.083(3) 0.123(5) 0.000(3) 0.055(3) -0.002(2)
C25 0.090(3) 0.066(3) 0.092(3) 0.005(2) 0.061(3) 0.006(2)
C26 0.058(2) 0.058(2) 0.069(2) 0.0062(19) 0.032(2) 0.0028(18)
O1 0.173(4) 0.159(4) 0.104(3) 0.011(3) 0.105(3) 0.007(3)
O2 0.171(4) 0.160(4) 0.051(2) 0.013(2) 0.046(3) 0.024(3)
O3 0.094(3) 0.263(6) 0.079(3) -0.047(3) 0.027(2) -0.051(3)
O4 0.079(2) 0.145(3) 0.073(2) 0.006(2) 0.0401(17) -0.017(2)
O5 0.120(4) 0.312(8) 0.131(4) -0.031(4) 0.052(3) -0.113(5)
O6 0.087(3) 0.223(5) 0.073(2) 0.014(3) 0.030(2) 0.020(3)
O7 0.0800(19) 0.111(2) 0.0526(16) -0.0219(15) 0.0379(15) -0.0283(18)
N5 0.159(5) 0.083(3) 0.074(3) 0.009(2) 0.080(3) 0.015(3)
N6 0.078(2) 0.084(2) 0.058(2) -0.0119(19) 0.026(2) -0.010(2)
N7 0.078(3) 0.084(3) 0.080(3) -0.021(2) 0.038(2) -0.015(2)
C27 0.092(3) 0.048(2) 0.074(3) 0.0012(19) 0.055(3) -0.001(2)
C28 0.109(4) 0.053(2) 0.055(2) 0.0082(18) 0.052(3) 0.011(2)
C29 0.095(3) 0.054(2) 0.051(2) 0.0036(17) 0.033(2) 0.008(2)
C30 0.071(2) 0.050(2) 0.050(2) -0.0028(16) 0.0288(19) -0.0056(18)
C31 0.080(3) 0.046(2) 0.052(2) -0.0067(16) 0.037(2) -0.0072(18)
C32 0.077(3) 0.046(2) 0.065(2) -0.0060(17) 0.039(2) -0.0055(18)
O8 0.120(6) 0.328(13) 0.086(4) 0.000 0.033(4) 0.000
O9 0.086(4) 0.262(10) 0.095(4) 0.000 -0.003(3) 0.000
O10 0.101(5) 0.435(17) 0.166(7) 0.000 0.085(5) 0.000
O11 0.098(5) 0.357(13) 0.091(5) 0.000 0.049(4) 0.000
O12 0.118(4) 0.101(4) 0.162(5) 0.000 0.102(4) 0.000
O13 0.057(3) 0.114(4) 0.111(4) 0.000 0.015(3) 0.000
O14 0.167(7) 0.362(14) 0.113(5) 0.000 0.080(5) 0.000
N8 0.081(5) 0.168(7) 0.086(5) 0.000 0.011(4) 0.000
N9 0.070(4) 0.150(6) 0.131(6) 0.000 0.065(4) 0.000
N10 0.072(3) 0.057(3) 0.098(4) 0.000 0.046(3) 0.000
C33 0.050(3) 0.053(3) 0.069(4) 0.000 0.022(3) 0.000
C34 0.089(5) 0.072(4) 0.086(5) 0.000 0.043(4) 0.000
C35 0.061(4) 0.082(4) 0.081(5) 0.000 0.009(3) 0.000
C36 0.056(3) 0.079(4) 0.092(5) 0.000 0.023(4) 0.000
C37 0.060(4) 0.066(4) 0.083(4) 0.000 0.031(3) 0.000
C38 0.053(3) 0.053(3) 0.067(3) 0.000 0.021(3) 0.000

loop_
_atom_type_symbol
_atom_type_description
_atom_type_scat_dispersion_real
_atom_type_scat_dispersion_imag
_atom_type_scat_source
C C 0.0033 0.0016 'International Tables Vol C Tables 4.2.6.8 and 6.1.1.4'
H H 0.0000 0.0000 'International Tables Vol C Tables 4.2.6.8 and 6.1.1.4'
Cl Cl 0.1484 0.1585 'International Tables Vol C Tables 4.2.6.8 and 6.1.1.4'
N N 0.0061 0.0033 'International Tables Vol C Tables 4.2.6.8 and 6.1.1.4'
O O 0.0106 0.0060 'International Tables Vol C Tables 4.2.6.8 and 6.1.1.4'

loop_
_geom_angle_atom_site_label_1
_geom_angle_atom_site_label_2
_geom_angle_atom_site_label_3
_geom_angle
_geom_angle_site_symmetry_1
_geom_angle_site_symmetry_3
N2 N1 C01B 117.6(4) . .
C11 N1 N2 112.5(4) . .
C11 N1 C01B 129.9(4) . .
C9 N2 N1 103.5(4) . .
N4 N3 C00I 121.2(3) . .
C18 N3 N4 109.3(3) . .
C18 N3 C00I 129.5(3) . .
C20 N4 N3 107.9(3) . .
N3 C00I C2 111.9(3) . .
C2 C1 C2 118.9(4) . 4_565
C2 C1 C5 120.5(2) . .
C2 C1 C5 120.5(2) 4_565 .
N1 C01B C4 110.7(4) . .
C1 C2 C00I 119.2(3) . .
C1 C2 C3 121.2(3) . .
C3 C2 C00I 119.6(3) . .
C2 C3 C7 120.4(3) . .
C4 C3 C2 118.4(3) . .
C4 C3 C7 121.1(3) . .
C3 C4 C01B 119.1(2) 4_565 .
C3 C4 C01B 119.1(2) . .
C3 C4 C3 121.8(4) 4_565 .
C1 C5 C6 111.1(4) . .
C3 C7 C8 112.5(4) . .
N2 C9 C10 113.3(4) . .
C9 C10 C12 129.5(4) . .
C11 C10 C9 102.4(4) . .
C11 C10 C12 128.1(4) . .
N1 C11 C10 108.4(4) . .
C13 C12 C10 121.0(5) . .
C17 C12 C10 122.5(5) . .
C17 C12 C13 116.6(5) . .
C14 C13 C12 121.7(6) . .
C13 C14 C15 120.8(7) . .
C16 C15 C14 117.3(6) . .
C15 C16 Cl1 117.5(5) . .
C15 C16 C17 122.5(5) . .
C17 C16 Cl1 120.0(4) . .
C12 C17 C16 121.1(5) . .
N3 C18 C19 108.7(3) . .
C18 C19 C21 128.1(3) . .
C20 C19 C18 104.5(3) . .
C20 C19 C21 127.4(3) . .
N4 C20 C19 109.7(3) . .
C22 C21 C19 120.3(3) . .
C26 C21 C19 121.2(3) . .
C26 C21 C22 118.5(4) . .
C21 C22 C23 120.3(4) . .
C24 C23 C22 121.0(5) . .
C23 C24 C25 119.2(4) . .
C24 C25 Cl00 118.9(4) . .
C24 C25 C26 120.9(4) . .
C26 C25 Cl00 120.2(4) . .
C21 C26 C25 120.1(4) . .
O1 N5 O2 124.6(5) . .
O1 N5 C28 116.6(6) . .
O2 N5 C28 118.8(5) . .
O3 N6 O4 119.4(4) . .
O3 N6 C30 119.6(4) . .
O4 N6 C30 120.8(4) . .
O5 N7 C32 118.3(4) . .
O6 N7 O5 120.3(5) . .
O6 N7 C32 121.3(4) . .
C28 C27 C32 119.4(4) . .
C27 C28 N5 119.8(4) . .
C27 C28 C29 122.1(4) . .
C29 C28 N5 118.1(5) . .
C28 C29 C30 118.3(4) . .
C29 C30 N6 115.8(4) . .
C29 C30 C31 123.8(4) . .
C31 C30 N6 120.4(3) . .
O7 C31 C30 126.1(4) . .
O7 C31 C32 120.4(4) . .
C30 C31 C32 113.5(3) . .
C27 C32 N7 116.7(4) . .
C27 C32 C31 122.9(4) . .
C31 C32 N7 120.3(3) . .
O8 N8 O9 124.0(8) . .
O8 N8 C35 119.3(8) . .
O9 N8 C35 116.7(8) . .
O10 N9 C37 114.7(8) . .
O11 N9 O10 124.4(8) . .
O11 N9 C37 120.9(7) . .
O12 N10 O13 124.1(6) . .
O12 N10 C33 118.4(6) . .
O13 N10 C33 117.5(5) . .
C34 C33 N10 121.5(5) . .
C38 C33 N10 117.3(5) . .
C38 C33 C34 121.1(5) . .
O14 C34 C33 117.1(7) . .
O14 C34 C35 126.6(8) . .
C35 C34 C33 116.3(6) . .
C34 C35 N8 118.4(7) . .
C36 C35 N8 117.9(7) . .
C36 C35 C34 123.7(7) . .
C35 C36 C37 117.5(6) . .
C36 C37 N9 117.9(6) . .
C36 C37 C38 123.0(6) . .
C38 C37 N9 119.1(6) . .
C33 C38 C37 118.3(6) . .

loop_
_geom_bond_atom_site_label_1
_geom_bond_atom_site_label_2
_geom_bond_distance
_geom_bond_site_symmetry_2
Cl00 C25 1.718(5) .
Cl1 C16 1.721(5) .
N1 N2 1.343(5) .
N1 C01B 1.484(6) .
N1 C11 1.318(6) .
N2 C9 1.317(7) .
N3 N4 1.343(4) .
N3 C00I 1.470(4) .
N3 C18 1.333(4) .
N4 C20 1.330(5) .
C00I C2 1.518(5) .
C1 C2 1.397(4) 4_565
C1 C2 1.397(4) .
C1 C5 1.505(6) .
C01B C4 1.511(7) .
C2 C3 1.403(4) .
C3 C4 1.396(4) .
C3 C7 1.507(5) .
C5 C6 1.531(7) .
C7 C8 1.525(6) .
C9 C10 1.394(7) .
C10 C11 1.371(6) .
C10 C12 1.459(7) .
C12 C13 1.371(8) .
C12 C17 1.361(7) .
C13 C14 1.364(10) .
C14 C15 1.388(10) .
C15 C16 1.315(9) .
C16 C17 1.383(8) .
C18 C19 1.387(5) .
C19 C20 1.386(5) .
C19 C21 1.480(5) .
C21 C22 1.381(6) .
C21 C26 1.375(5) .
C22 C23 1.393(6) .
C23 C24 1.339(7) .
C24 C25 1.375(7) .
C25 C26 1.384(6) .
O1 N5 1.203(6) .
O2 N5 1.222(7) .
O3 N6 1.189(5) .
O4 N6 1.207(4) .
O5 N7 1.193(5) .
O6 N7 1.160(5) .
O7 C31 1.261(4) .
N5 C28 1.470(5) .
N6 C30 1.453(5) .
N7 C32 1.454(6) .
C27 C28 1.368(6) .
C27 C32 1.373(5) .
C28 C29 1.370(6) .
C29 C30 1.386(5) .
C30 C31 1.422(5) .
C31 C32 1.438(5) .
O8 N8 1.213(9) .
O9 N8 1.234(9) .
O10 N9 1.190(9) .
O11 N9 1.159(9) .
O12 N10 1.201(7) .
O13 N10 1.202(7) .
O14 C34 1.352(9) .
N8 C35 1.462(9) .
N9 C37 1.434(9) .
N10 C33 1.471(8) .
C33 C34 1.419(9) .
C33 C38 1.360(8) .
C34 C35 1.390(10) .
C35 C36 1.344(9) .
C36 C37 1.368(9) .
C37 C38 1.378(8) .
